data_4330555
loop_
_publ_author_name
'Am\'elie Kochem'
'Hussein Kanso'
'Benoit Baptiste'
'Himanshu Arora'
'Christian Philouze'
'Olivier Jarjayes'
'Herv\'e Vezin'
'Dominique Luneau'
'Maylis Orio'
'Fabrice Thomas'

_publ_section_title
;
 Ligand Contributions to the Electronic Structures of the Oxidized
 Cobalt(II) salen Complexes
;
_journal_name_full 'Inorganic Chemistry'
_journal_page_first 10557
_journal_page_last 10571
_journal_paper_doi 10.1021/ic300763t
_journal_volume 51
_journal_year 2012
_chemical_absolute_configuration ad
_chemical_formula_moiety 'C38 H52 Co N6 O4, Cl O4'
_chemical_formula_sum 'C38 H52 Cl Co N6 O8'
_chemical_formula_weight 815.24
_chemical_name_systematic
;
 ? 
;
_space_group_crystal_system orthorhombic
_space_group_IT_number 19
_space_group_name_Hall 'P 2ac 2ab'
_space_group_name_H-M_alt 'P 21 21 21'
_symmetry_space_group_name_Hall 'P 2ac 2ab'
_symmetry_space_group_name_H-M 'P 21 21 21'
_atom_sites_solution_hydrogens geom
_atom_sites_solution_primary direct
_atom_sites_solution_secondary difmap
_audit_creation_date 2012-03-15
_audit_creation_method
;
  Olex2 1.1
  (compiled Sep 28 2011 20:36:17, GUI svn.r3906)
;
_cell_angle_alpha 90.00
_cell_angle_beta 90.00
_cell_angle_gamma 90.00
_cell_formula_units_Z 4
_cell_length_a 9.2065(18)
_cell_length_b 19.005(5)
_cell_length_c 22.744(7)
_cell_measurement_temperature 200.0
_cell_volume 3979.5(18)
_computing_cell_refinement 'Bruker Enraf Nonius kappa CCD'
_computing_data_collection Collect
_computing_data_reduction EvalCCD
_computing_molecular_graphics
;
O. V. Dolomanov, L. J. Bourhis, R. J. Gildea, J. A. K. Howard and H. Puschmann,
OLEX2: a complete structure solution, refinement and analysis program.
J. Appl. Cryst. (2009). 42, 339-341.
;
_computing_publication_material
;
O. V. Dolomanov, L. J. Bourhis, R. J. Gildea, J. A. K. Howard and H. Puschmann,
OLEX2: a complete structure solution, refinement and analysis program.
J. Appl. Cryst. (2009). 42, 339-341.
;
_computing_structure_refinement
;
SHELXL, G.M. Sheldrick, Acta Cryst.
(2008). A64, 112-122
;
_computing_structure_solution 'A short history of SHELX (Sheldrick, 2007)'
_diffrn_ambient_temperature 200.0
_diffrn_detector 'CCD area detector'
_diffrn_detector_type KappaCCD
_diffrn_measured_fraction_theta_full 0.996
_diffrn_measured_fraction_theta_max 0.996
_diffrn_measurement_device '\k-geometry diffractometer'
_diffrn_measurement_device_type 'Bruker-AXS-enraf-nonius KappaCCD'
_diffrn_measurement_method 'Phi and omega scans'
_diffrn_radiation_detector CCD
_diffrn_radiation_monochromator graphite
_diffrn_radiation_probe x-ray
_diffrn_radiation_type MoK\a
_diffrn_radiation_wavelength 0.71073
_diffrn_reflns_av_R_equivalents 0.0451
_diffrn_reflns_av_unetI/netI 0.0428
_diffrn_reflns_limit_h_max 10
_diffrn_reflns_limit_h_min -10
_diffrn_reflns_limit_k_max 22
_diffrn_reflns_limit_k_min -22
_diffrn_reflns_limit_l_max 27
_diffrn_reflns_limit_l_min -27
_diffrn_reflns_number 44235
_diffrn_reflns_reduction_process 'Lp corrections applied'
_diffrn_reflns_theta_full 25.02
_diffrn_reflns_theta_max 25.02
_diffrn_reflns_theta_min 1.79
_diffrn_source 'Enraf Nonius FR590'
_diffrn_source_target Mo
_diffrn_source_type 'fine-focus sealed tube'
_exptl_absorpt_coefficient_mu 0.556
_exptl_absorpt_correction_T_max 1
_exptl_absorpt_correction_T_min 0.766935
_exptl_absorpt_correction_type multi-scan
_exptl_absorpt_process_details
;
SADABS-2004/1 (Bruker,2004) was used for absorption correction.
R(int) was 0.0877 before and 0.0395 after correction.
The Ratio of minimum to maximum transmission is 0.7669.
The \l/2 correction factor is 0.0015.
;
_exptl_crystal_colour brown
_exptl_crystal_colour_primary brown
_exptl_crystal_density_diffrn 1.361
_exptl_crystal_description plate
_exptl_crystal_F_000 1720
_exptl_crystal_size_max 0.4
_exptl_crystal_size_mid 0.13
_exptl_crystal_size_min 0.1
_refine_diff_density_max 0.524
_refine_diff_density_min -0.358
_refine_diff_density_rms 0.068
_refine_ls_abs_structure_details 'Flack H D (1983), Acta Cryst. A39, 876-881'
_refine_ls_abs_structure_Flack -0.020(16)
_refine_ls_extinction_method none
_refine_ls_goodness_of_fit_ref 1.087
_refine_ls_hydrogen_treatment constr
_refine_ls_matrix_type full
_refine_ls_number_parameters 497
_refine_ls_number_reflns 6989
_refine_ls_number_restraints 485
_refine_ls_restrained_S_all 1.054
_refine_ls_R_factor_all 0.0602
_refine_ls_R_factor_gt 0.0438
_refine_ls_shift/su_max 0.000
_refine_ls_shift/su_mean 0.000
_refine_ls_structure_factor_coef Fsqd
_refine_ls_weighting_details 'calc w=1/[\s^2^(Fo^2^)+(0.0492P)^2^+3.1695P] where P=(Fo^2^+2Fc^2^)/3'
_refine_ls_weighting_scheme calc
_refine_ls_wR_factor_gt 0.1018
_refine_ls_wR_factor_ref 0.1081
_reflns_number_gt 5852
_reflns_number_total 6989
_reflns_threshold_expression >2sigma(I)
_cod_data_source_file ic300763t_si_002_4.cif
_cod_data_source_block '[1-im2](ClO4)'
_cod_database_code 4330555

loop_
_space_group_symop_id
_space_group_symop_operation_xyz
1 'x, y, z'
2 '-x+1/2, -y, z+1/2'
3 'x+1/2, -y+1/2, -z'
4 '-x, y+1/2, -z+1/2'

loop_
_atom_site_label
_atom_site_type_symbol
_atom_site_fract_x
_atom_site_fract_y
_atom_site_fract_z
_atom_site_U_iso_or_equiv
_atom_site_adp_type
_atom_site_occupancy
_atom_site_symmetry_multiplicity
_atom_site_calc_flag
_atom_site_refinement_flags
Co1 Co 0.36404(5) 0.48580(2) 0.122671(19) 0.02332(12) Uani 1 1 d U
O1 O 0.3538(3) 0.39360(11) 0.09107(10) 0.0286(6) Uani 1 1 d U
O4 O -0.1118(3) 0.75091(13) 0.06013(13) 0.0454(8) Uani 1 1 d U
O3 O 0.6584(3) 0.15801(14) 0.15939(12) 0.0472(7) Uani 1 1 d U
O2 O 0.1765(2) 0.49943(11) 0.09190(10) 0.0274(6) Uani 1 1 d U
N2 N 0.3732(3) 0.57716(14) 0.15641(12) 0.0259(6) Uani 1 1 d U
N6 N 0.4793(3) 0.51691(16) -0.04750(12) 0.0268(6) Uani 1 1 d U
N5 N 0.2345(4) 0.39131(17) 0.27619(15) 0.0401(8) Uani 1 1 d U
N4 N 0.4385(3) 0.51954(16) 0.04678(12) 0.0267(6) Uani 1 1 d U
N1 N 0.5561(3) 0.47299(16) 0.15042(12) 0.0260(7) Uani 1 1 d U
N3 N 0.2781(3) 0.45029(16) 0.19547(13) 0.0296(7) Uani 1 1 d U
C32 C 0.2575(7) 0.3493(3) 0.3288(2) 0.0788(19) Uani 1 1 d U
H32A H 0.3522 0.3282 0.3274 0.118 Uiso 1 1 calc R
H32B H 0.1850 0.3131 0.3309 0.118 Uiso 1 1 calc R
H32C H 0.2504 0.3789 0.3629 0.118 Uiso 1 1 calc R
C13 C 0.1157(4) 0.56077(18) 0.08164(15) 0.0258(8) Uani 1 1 d U
C6 C 0.5654(4) 0.34636(19) 0.13753(14) 0.0284(8) Uani 1 1 d U
C24 C 0.2788(4) 0.62613(19) 0.14991(15) 0.0249(8) Uani 1 1 d U
H24 H 0.2917 0.6670 0.1718 0.030 Uiso 1 1 calc R
C7 C 0.7983(5) 0.1629(2) 0.1858(2) 0.0506(12) Uani 1 1 d U
H7A H 0.8646 0.1846 0.1587 0.076 Uiso 1 1 calc R
H7B H 0.8325 0.1166 0.1954 0.076 Uiso 1 1 calc R
H7C H 0.7922 0.1907 0.2209 0.076 Uiso 1 1 calc R
C25 C 0.6229(4) 0.54094(18) 0.16578(15) 0.0273(8) Uani 1 1 d U
H25 H 0.6482 0.5647 0.1289 0.033 Uiso 1 1 calc R
C5 C 0.6482(5) 0.28627(19) 0.15389(15) 0.0319(8) Uani 1 1 d U
H5 H 0.7395 0.2917 0.1708 0.038 Uiso 1 1 calc R
C21 C -0.1477(5) 0.5183(2) -0.04675(19) 0.0519(11) Uani 1 1 d U
H21A H -0.1636 0.4777 -0.0710 0.078 Uiso 1 1 calc R
H21B H -0.1113 0.5562 -0.0704 0.078 Uiso 1 1 calc R
H21C H -0.2377 0.5322 -0.0289 0.078 Uiso 1 1 calc R
C35 C 0.4555(4) 0.47889(19) 0.00082(15) 0.0285(8) Uani 1 1 d U
H35 H 0.4516 0.4300 0.0018 0.034 Uiso 1 1 calc R
C17 C 0.0753(4) 0.68595(19) 0.10394(16) 0.0280(8) Uani 1 1 d U
H17 H 0.1002 0.7261 0.1251 0.034 Uiso 1 1 calc R
C8 C 0.2193(5) 0.25911(19) 0.07535(17) 0.0335(9) Uani 1 1 d U
C19 C -0.2365(5) 0.7533(2) 0.0235(2) 0.0555(14) Uani 1 1 d U
H19A H -0.2094 0.7416 -0.0161 0.083 Uiso 1 1 calc R
H19B H -0.2772 0.7998 0.0243 0.083 Uiso 1 1 calc R
H19C H -0.3071 0.7201 0.0374 0.083 Uiso 1 1 calc R
C18 C 0.1549(4) 0.62307(17) 0.11175(14) 0.0255(8) Uani 1 1 d U
C31 C 0.3352(5) 0.4119(2) 0.23775(17) 0.0392(10) Uani 1 1 d U
H31 H 0.4333 0.4005 0.2404 0.047 Uiso 1 1 calc R
C37 C 0.4765(4) 0.58649(19) -0.03190(16) 0.0306(9) Uani 1 1 d U
H37 H 0.4887 0.6251 -0.0565 0.037 Uiso 1 1 calc R
C11 C 0.1736(5) 0.1819(2) 0.0758(2) 0.0489(12) Uani 1 1 d U
H11A H 0.2443 0.1544 0.0550 0.073 Uiso 1 1 calc R
H11B H 0.0807 0.1772 0.0571 0.073 Uiso 1 1 calc R
H11C H 0.1671 0.1657 0.1157 0.073 Uiso 1 1 calc R
C23 C -0.1055(5) 0.4436(2) 0.0416(2) 0.0515(12) Uani 1 1 d U
H23A H -0.1954 0.4609 0.0575 0.077 Uiso 1 1 calc R
H23B H -0.0397 0.4332 0.0732 0.077 Uiso 1 1 calc R
H23C H -0.1235 0.4017 0.0193 0.077 Uiso 1 1 calc R
C1 C 0.4295(4) 0.33933(19) 0.11012(14) 0.0265(8) Uani 1 1 d U
C29 C 0.5540(4) 0.6583(2) 0.20806(17) 0.0339(9) Uani 1 1 d U
H29A H 0.5751 0.6824 0.1714 0.041 Uiso 1 1 calc R
H29B H 0.4783 0.6842 0.2283 0.041 Uiso 1 1 calc R
C15 C -0.0723(4) 0.62780(19) 0.03191(16) 0.0296(8) Uani 1 1 d U
H15 H -0.1465 0.6305 0.0042 0.035 Uiso 1 1 calc R
C2 C 0.3720(4) 0.26973(18) 0.10130(14) 0.0270(8) Uani 1 1 d U
C9 C 0.1068(4) 0.2994(2) 0.1121(2) 0.0448(11) Uani 1 1 d U
H9A H 0.0110 0.2891 0.0978 0.067 Uiso 1 1 calc R
H9B H 0.1247 0.3490 0.1090 0.067 Uiso 1 1 calc R
H9C H 0.1142 0.2853 0.1525 0.067 Uiso 1 1 calc R
C20 C -0.0374(4) 0.50051(18) 0.00103(16) 0.0317(9) Uani 1 1 d U
C12 C 0.6251(4) 0.41399(19) 0.15300(14) 0.0283(8) Uani 1 1 d U
H12 H 0.7210 0.4152 0.1659 0.034 Uiso 1 1 calc R
C28 C 0.6892(4) 0.6557(2) 0.24581(19) 0.0443(11) Uani 1 1 d U
H28A H 0.6657 0.6347 0.2835 0.053 Uiso 1 1 calc R
H28B H 0.7237 0.7032 0.2528 0.053 Uiso 1 1 calc R
C30 C 0.5024(4) 0.58380(19) 0.19529(15) 0.0256(8) Uani 1 1 d U
H30 H 0.4792 0.5613 0.2329 0.031 Uiso 1 1 calc R
C10 C 0.2169(5) 0.2838(2) 0.01106(19) 0.0482(11) Uani 1 1 d U
H10A H 0.2833 0.2558 -0.0116 0.072 Uiso 1 1 calc R
H10B H 0.2455 0.3323 0.0091 0.072 Uiso 1 1 calc R
H10C H 0.1206 0.2787 -0.0045 0.072 Uiso 1 1 calc R
C33 C 0.1058(5) 0.4179(3) 0.25754(18) 0.0486(12) Uani 1 1 d U
H33 H 0.0159 0.4122 0.2755 0.058 Uiso 1 1 calc R
C4 C 0.5933(4) 0.2212(2) 0.14461(16) 0.0335(9) Uani 1 1 d U
C3 C 0.4571(4) 0.21367(19) 0.11827(17) 0.0334(8) Uani 1 1 d U
H3 H 0.4220 0.1684 0.1119 0.040 Uiso 1 1 calc R
C38 C 0.4522(4) 0.58745(19) 0.02697(16) 0.0308(9) Uani 1 1 d U
H38 H 0.4459 0.6276 0.0502 0.037 Uiso 1 1 calc R
C26 C 0.7592(4) 0.5385(2) 0.20361(18) 0.0364(9) Uani 1 1 d U
H26A H 0.7388 0.5142 0.2402 0.044 Uiso 1 1 calc R
H26B H 0.8353 0.5130 0.1832 0.044 Uiso 1 1 calc R
C36 C 0.4946(5) 0.4893(2) -0.10732(15) 0.0428(10) Uani 1 1 d U
H36A H 0.5091 0.4393 -0.1058 0.064 Uiso 1 1 calc R
H36B H 0.5766 0.5111 -0.1260 0.064 Uiso 1 1 calc R
H36C H 0.4083 0.4995 -0.1294 0.064 Uiso 1 1 calc R
C14 C 0.0007(4) 0.56488(19) 0.03869(16) 0.0276(8) Uani 1 1 d U
C27 C 0.8090(4) 0.6129(2) 0.21630(19) 0.0442(11) Uani 1 1 d U
H27A H 0.8370 0.6356 0.1798 0.053 Uiso 1 1 calc R
H27B H 0.8936 0.6116 0.2417 0.053 Uiso 1 1 calc R
C16 C -0.0389(4) 0.68778(19) 0.06515(17) 0.0305(9) Uani 1 1 d U
C34 C 0.1336(5) 0.4540(3) 0.20813(18) 0.0516(12) Uani 1 1 d U
H34 H 0.0647 0.4779 0.1859 0.062 Uiso 1 1 calc R
C22 C 0.0971(5) 0.4720(3) -0.03006(19) 0.0510(12) Uani 1 1 d U
H22A H 0.0695 0.4343 -0.0558 0.076 Uiso 1 1 calc R
H22B H 0.1649 0.4549 -0.0014 0.076 Uiso 1 1 calc R
H22C H 0.1414 0.5090 -0.0526 0.076 Uiso 1 1 calc R
Cl1 Cl 0.27953(13) 0.84378(6) 0.17476(5) 0.0446(3) Uani 1 1 d U
O6 O 0.2193(8) 0.7960(3) 0.21437(17) 0.147(3) Uani 1 1 d U
O5 O 0.3775(5) 0.8082(2) 0.1367(3) 0.137(2) Uani 1 1 d U
O7 O 0.1652(4) 0.8668(2) 0.13977(18) 0.0915(13) Uani 1 1 d U
O8 O 0.3442(6) 0.9021(2) 0.2012(2) 0.1130(17) Uani 1 1 d U

loop_
_atom_site_aniso_label
_atom_site_aniso_U_11
_atom_site_aniso_U_22
_atom_site_aniso_U_33
_atom_site_aniso_U_23
_atom_site_aniso_U_13
_atom_site_aniso_U_12
Co1 0.0214(2) 0.0229(2) 0.0257(2) 0.0011(2) -0.0023(2) 0.0017(2)
O1 0.0259(13) 0.0194(12) 0.0405(14) -0.0007(10) -0.0027(12) 0.0018(12)
O4 0.0426(18) 0.0271(14) 0.0666(19) -0.0064(13) -0.0230(15) 0.0095(13)
O3 0.0559(19) 0.0347(15) 0.0509(17) 0.0019(13) -0.0042(15) 0.0205(15)
O2 0.0264(14) 0.0241(14) 0.0319(12) -0.0001(10) -0.0093(10) -0.0009(10)
N2 0.0191(15) 0.0243(15) 0.0344(16) -0.0054(13) -0.0031(14) -0.0003(14)
N6 0.0284(16) 0.0255(15) 0.0264(15) -0.0001(14) -0.0032(12) 0.0022(15)
N5 0.042(2) 0.0407(19) 0.0378(19) 0.0065(16) 0.0151(16) 0.0028(17)
N4 0.0277(15) 0.0252(15) 0.0271(14) -0.0020(14) -0.0057(12) 0.0012(14)
N1 0.0232(15) 0.0311(17) 0.0238(14) 0.0025(13) -0.0017(12) 0.0008(14)
N3 0.0250(16) 0.0329(17) 0.0309(16) 0.0007(14) 0.0010(14) 0.0034(14)
C32 0.097(5) 0.072(4) 0.067(3) 0.042(3) 0.042(3) 0.027(3)
C13 0.0208(19) 0.0245(18) 0.0319(18) -0.0011(15) 0.0009(15) 0.0015(16)
C6 0.032(2) 0.0289(18) 0.0247(19) 0.0031(16) 0.0062(16) 0.0042(17)
C24 0.0235(18) 0.0252(18) 0.0260(18) -0.0026(15) 0.0009(15) -0.0025(16)
C7 0.046(3) 0.044(3) 0.062(3) 0.002(2) -0.002(2) 0.025(2)
C25 0.0248(19) 0.0305(18) 0.0267(18) 0.0013(15) -0.0018(16) -0.0009(17)
C5 0.030(2) 0.038(2) 0.0276(18) 0.0025(16) 0.0007(17) 0.0093(19)
C21 0.054(3) 0.039(2) 0.063(3) -0.014(2) -0.034(2) 0.004(2)
C35 0.030(2) 0.0217(18) 0.0336(19) -0.0013(17) -0.0037(16) 0.0031(17)
C17 0.029(2) 0.0246(18) 0.0300(19) -0.0038(16) -0.0034(15) -0.0013(16)
C8 0.037(2) 0.0248(19) 0.039(2) 0.0001(17) -0.0034(18) -0.0028(18)
C19 0.048(3) 0.036(2) 0.082(4) -0.001(2) -0.030(3) 0.011(2)
C18 0.0243(19) 0.0273(17) 0.0248(18) 0.0008(14) 0.0001(15) -0.0027(16)
C31 0.034(2) 0.042(2) 0.041(2) 0.0098(18) 0.0097(19) 0.0114(19)
C37 0.037(2) 0.0250(19) 0.0301(19) 0.0050(16) -0.0021(17) 0.0034(18)
C11 0.055(3) 0.033(2) 0.058(3) -0.006(2) -0.002(2) -0.003(2)
C23 0.060(3) 0.037(2) 0.058(3) -0.001(2) -0.013(2) -0.022(2)
C1 0.0275(19) 0.0283(18) 0.0238(19) 0.0006(15) 0.0042(15) 0.0044(16)
C29 0.031(2) 0.037(2) 0.033(2) -0.0090(18) -0.0048(17) -0.0019(19)
C15 0.0213(19) 0.032(2) 0.035(2) -0.0006(17) -0.0060(16) 0.0007(16)
C2 0.031(2) 0.0250(17) 0.0243(16) 0.0016(14) 0.0077(16) 0.0017(17)
C9 0.029(2) 0.039(2) 0.067(3) -0.006(2) 0.007(2) -0.0054(18)
C20 0.029(2) 0.025(2) 0.041(2) -0.0020(16) -0.0122(16) -0.0018(16)
C12 0.0220(19) 0.039(2) 0.0243(17) 0.0057(16) -0.0041(16) 0.0055(18)
C28 0.036(2) 0.048(3) 0.049(3) -0.010(2) -0.0093(19) -0.006(2)
C30 0.0211(18) 0.033(2) 0.0229(18) -0.0035(15) -0.0004(15) -0.0015(16)
C10 0.055(3) 0.048(3) 0.042(2) 0.007(2) -0.016(2) -0.010(2)
C33 0.032(2) 0.078(3) 0.035(2) -0.006(2) 0.0079(18) -0.011(2)
C4 0.040(2) 0.031(2) 0.0296(19) 0.0062(16) 0.0064(16) 0.0153(18)
C3 0.041(2) 0.0242(18) 0.035(2) 0.0009(17) 0.0047(19) 0.0043(17)
C38 0.041(2) 0.0210(18) 0.031(2) 0.0017(16) 0.0005(18) 0.0018(18)
C26 0.027(2) 0.043(2) 0.040(2) -0.0056(18) -0.0055(17) 0.0003(18)
C36 0.062(3) 0.042(2) 0.0247(19) -0.0005(18) -0.0050(17) 0.006(2)
C14 0.0181(18) 0.0314(19) 0.033(2) -0.0022(16) -0.0009(15) -0.0015(16)
C27 0.033(2) 0.053(3) 0.047(2) -0.009(2) -0.0101(19) -0.007(2)
C16 0.027(2) 0.0223(18) 0.043(2) 0.0032(17) -0.0011(17) 0.0029(16)
C34 0.024(2) 0.091(4) 0.039(2) 0.009(2) 0.009(2) 0.012(2)
C22 0.042(3) 0.058(3) 0.053(3) -0.026(2) -0.0123(19) 0.006(2)
Cl1 0.0556(6) 0.0362(5) 0.0419(6) -0.0031(5) -0.0159(5) 0.0034(5)
O6 0.300(8) 0.093(3) 0.048(2) 0.024(2) -0.025(3) -0.065(4)
O5 0.082(3) 0.094(3) 0.234(6) -0.069(4) 0.031(4) 0.006(3)
O7 0.091(3) 0.088(3) 0.096(3) 0.022(2) -0.049(2) -0.008(2)
O8 0.139(4) 0.083(3) 0.117(4) -0.049(3) -0.039(3) -0.023(3)

loop_
_atom_type_symbol
_atom_type_description
_atom_type_scat_dispersion_real
_atom_type_scat_dispersion_imag
_atom_type_scat_source
C C 0.0033 0.0016 'International Tables Vol C Tables 4.2.6.8 and 6.1.1.4'
H H 0.0000 0.0000 'International Tables Vol C Tables 4.2.6.8 and 6.1.1.4'
Cl Cl 0.1484 0.1585 'International Tables Vol C Tables 4.2.6.8 and 6.1.1.4'
Co Co 0.3494 0.9721 'International Tables Vol C Tables 4.2.6.8 and 6.1.1.4'
N N 0.0061 0.0033 'International Tables Vol C Tables 4.2.6.8 and 6.1.1.4'
O O 0.0106 0.0060 'International Tables Vol C Tables 4.2.6.8 and 6.1.1.4'

loop_
_geom_angle_atom_site_label_1
_geom_angle_atom_site_label_2
_geom_angle_atom_site_label_3
_geom_angle
O1 Co1 N2 178.43(12)
O1 Co1 N4 89.19(12)
O1 Co1 N3 88.97(12)
O2 Co1 O1 86.61(10)
O2 Co1 N2 93.73(11)
O2 Co1 N4 87.05(11)
O2 Co1 N1 177.54(12)
O2 Co1 N3 89.48(12)
N2 Co1 N4 92.35(12)
N2 Co1 N3 89.50(13)
N1 Co1 O1 93.08(12)
N1 Co1 N2 86.65(13)
N1 Co1 N4 90.51(12)
N1 Co1 N3 92.95(13)
N3 Co1 N4 176.17(13)
C1 O1 Co1 124.9(2)
C16 O4 C19 118.0(3)
C4 O3 C7 115.9(3)
C13 O2 Co1 125.4(2)
C24 N2 Co1 125.9(2)
C24 N2 C30 123.3(3)
C30 N2 Co1 110.7(2)
C35 N6 C37 107.9(3)
C35 N6 C36 126.0(3)
C37 N6 C36 126.0(3)
C31 N5 C32 126.8(4)
C31 N5 C33 107.1(3)
C33 N5 C32 126.1(4)
C35 N4 Co1 123.4(3)
C35 N4 C38 106.4(3)
C38 N4 Co1 128.8(2)
C25 N1 Co1 110.9(2)
C12 N1 Co1 125.9(3)
C12 N1 C25 123.1(3)
C31 N3 Co1 130.4(3)
C31 N3 C34 105.3(3)
C34 N3 Co1 123.8(3)
N5 C32 H32A 109.5
N5 C32 H32B 109.5
N5 C32 H32C 109.5
H32A C32 H32B 109.5
H32A C32 H32C 109.5
H32B C32 H32C 109.5
O2 C13 C18 123.2(3)
O2 C13 C14 118.7(3)
C18 C13 C14 118.0(3)
C5 C6 C12 116.6(3)
C1 C6 C5 121.1(3)
C1 C6 C12 122.2(3)
N2 C24 H24 117.3
N2 C24 C18 125.4(3)
C18 C24 H24 117.3
O3 C7 H7A 109.5
O3 C7 H7B 109.5
O3 C7 H7C 109.5
H7A C7 H7B 109.5
H7A C7 H7C 109.5
H7B C7 H7C 109.5
N1 C25 H25 107.5
N1 C25 C30 105.6(3)
N1 C25 C26 116.8(3)
C30 C25 H25 107.5
C26 C25 H25 107.5
C26 C25 C30 111.5(3)
C6 C5 H5 120.2
C4 C5 C6 119.5(4)
C4 C5 H5 120.2
H21A C21 H21B 109.5
H21A C21 H21C 109.5
H21B C21 H21C 109.5
C20 C21 H21A 109.5
C20 C21 H21B 109.5
C20 C21 H21C 109.5
N6 C35 H35 124.5
N4 C35 N6 111.0(3)
N4 C35 H35 124.5
C18 C17 H17 120.0
C16 C17 H17 120.0
C16 C17 C18 120.0(3)
C11 C8 C2 112.1(3)
C11 C8 C9 106.8(3)
C11 C8 C10 107.2(3)
C9 C8 C2 110.0(3)
C10 C8 C2 109.8(3)
C10 C8 C9 110.9(4)
O4 C19 H19A 109.5
O4 C19 H19B 109.5
O4 C19 H19C 109.5
H19A C19 H19B 109.5
H19A C19 H19C 109.5
H19B C19 H19C 109.5
C13 C18 C24 122.0(3)
C17 C18 C13 121.0(3)
C17 C18 C24 117.0(3)
N5 C31 H31 124.3
N3 C31 N5 111.3(4)
N3 C31 H31 124.3
N6 C37 H37 127.1
C38 C37 N6 105.8(3)
C38 C37 H37 127.1
C8 C11 H11A 109.5
C8 C11 H11B 109.5
C8 C11 H11C 109.5
H11A C11 H11B 109.5
H11A C11 H11C 109.5
H11B C11 H11C 109.5
H23A C23 H23B 109.5
H23A C23 H23C 109.5
H23B C23 H23C 109.5
C20 C23 H23A 109.5
C20 C23 H23B 109.5
C20 C23 H23C 109.5
O1 C1 C6 122.9(3)
O1 C1 C2 118.6(3)
C6 C1 C2 118.5(3)
H29A C29 H29B 108.2
C28 C29 H29A 109.8
C28 C29 H29B 109.8
C28 C29 C30 109.6(3)
C30 C29 H29A 109.8
C30 C29 H29B 109.8
C14 C15 H15 118.8
C14 C15 C16 122.5(3)
C16 C15 H15 118.8
C1 C2 C8 120.7(3)
C3 C2 C8 121.7(3)
C3 C2 C1 117.5(4)
C8 C9 H9A 109.5
C8 C9 H9B 109.5
C8 C9 H9C 109.5
H9A C9 H9B 109.5
H9A C9 H9C 109.5
H9B C9 H9C 109.5
C21 C20 C23 108.0(3)
C21 C20 C14 111.9(3)
C14 C20 C23 108.4(3)
C22 C20 C21 106.8(3)
C22 C20 C23 110.9(3)
C22 C20 C14 110.9(3)
N1 C12 C6 125.2(3)
N1 C12 H12 117.4
C6 C12 H12 117.4
C29 C28 H28A 109.4
C29 C28 H28B 109.4
C29 C28 C27 111.3(3)
H28A C28 H28B 108.0
C27 C28 H28A 109.4
C27 C28 H28B 109.4
N2 C30 C25 105.9(3)
N2 C30 C29 116.2(3)
N2 C30 H30 107.9
C25 C30 H30 107.9
C29 C30 C25 110.6(3)
C29 C30 H30 107.9
C8 C10 H10A 109.5
C8 C10 H10B 109.5
C8 C10 H10C 109.5
H10A C10 H10B 109.5
H10A C10 H10C 109.5
H10B C10 H10C 109.5
N5 C33 H33 126.7
C34 C33 N5 106.6(4)
C34 C33 H33 126.7
O3 C4 C3 113.8(3)
C5 C4 O3 126.4(4)
C5 C4 C3 119.7(3)
C2 C3 C4 123.4(4)
C2 C3 H3 118.3
C4 C3 H3 118.3
N4 C38 H38 125.5
C37 C38 N4 109.0(3)
C37 C38 H38 125.5
C25 C26 H26A 109.8
C25 C26 H26B 109.8
H26A C26 H26B 108.3
C27 C26 C25 109.2(3)
C27 C26 H26A 109.8
C27 C26 H26B 109.8
N6 C36 H36A 109.5
N6 C36 H36B 109.5
N6 C36 H36C 109.5
H36A C36 H36B 109.5
H36A C36 H36C 109.5
H36B C36 H36C 109.5
C13 C14 C20 120.2(3)
C15 C14 C13 118.7(3)
C15 C14 C20 121.1(3)
C28 C27 H27A 109.4
C28 C27 H27B 109.4
C26 C27 C28 111.2(3)
C26 C27 H27A 109.4
C26 C27 H27B 109.4
H27A C27 H27B 108.0
O4 C16 C15 123.8(3)
C17 C16 O4 116.6(3)
C17 C16 C15 119.6(3)
N3 C34 H34 125.1
C33 C34 N3 109.7(4)
C33 C34 H34 125.1
C20 C22 H22A 109.5
C20 C22 H22B 109.5
C20 C22 H22C 109.5
H22A C22 H22B 109.5
H22A C22 H22C 109.5
H22B C22 H22C 109.5
O6 Cl1 O5 109.6(4)
O6 Cl1 O8 114.2(3)
O7 Cl1 O6 105.9(4)
O7 Cl1 O5 106.4(3)
O7 Cl1 O8 108.6(3)
O8 Cl1 O5 111.7(3)

loop_
_geom_bond_atom_site_label_1
_geom_bond_atom_site_label_2
_geom_bond_distance
Co1 O1 1.896(2)
Co1 O2 1.881(2)
Co1 N2 1.900(3)
Co1 N4 1.965(3)
Co1 N1 1.893(3)
Co1 N3 1.955(3)
O1 C1 1.318(4)
O4 C19 1.419(5)
O4 C16 1.379(4)
O3 C7 1.424(5)
O3 C4 1.384(4)
O2 C13 1.314(4)
N2 C24 1.282(4)
N2 C30 1.488(4)
N6 C35 1.333(5)
N6 C37 1.369(5)
N6 C36 1.465(4)
N5 C32 1.454(6)
N5 C31 1.333(5)
N5 C33 1.356(6)
N4 C35 1.309(5)
N4 C38 1.373(5)
N1 C25 1.472(4)
N1 C12 1.290(4)
N3 C31 1.317(5)
N3 C34 1.362(5)
C32 H32A 0.9600
C32 H32B 0.9600
C32 H32C 0.9600
C13 C18 1.415(5)
C13 C14 1.443(5)
C6 C5 1.423(5)
C6 C1 1.404(5)
C6 C12 1.442(5)
C24 H24 0.9300
C24 C18 1.434(5)
C7 H7A 0.9600
C7 H7B 0.9600
C7 H7C 0.9600
C25 H25 0.9800
C25 C30 1.531(5)
C25 C26 1.523(5)
C5 H5 0.9300
C5 C4 1.352(6)
C21 H21A 0.9600
C21 H21B 0.9600
C21 H21C 0.9600
C21 C20 1.526(5)
C35 H35 0.9300
C17 H17 0.9300
C17 C18 1.413(5)
C17 C16 1.373(5)
C8 C11 1.526(5)
C8 C2 1.538(6)
C8 C9 1.536(6)
C8 C10 1.536(6)
C19 H19A 0.9600
C19 H19B 0.9600
C19 H19C 0.9600
C31 H31 0.9300
C37 H37 0.9300
C37 C38 1.358(5)
C11 H11A 0.9600
C11 H11B 0.9600
C11 H11C 0.9600
C23 H23A 0.9600
C23 H23B 0.9600
C23 H23C 0.9600
C23 C20 1.554(5)
C1 C2 1.439(5)
C29 H29A 0.9700
C29 H29B 0.9700
C29 C28 1.513(5)
C29 C30 1.521(5)
C15 H15 0.9300
C15 C14 1.381(5)
C15 C16 1.402(5)
C2 C3 1.378(5)
C9 H9A 0.9600
C9 H9B 0.9600
C9 H9C 0.9600
C20 C14 1.534(5)
C20 C22 1.525(6)
C12 H12 0.9300
C28 H28A 0.9700
C28 H28B 0.9700
C28 C27 1.526(6)
C30 H30 0.9800
C10 H10A 0.9600
C10 H10B 0.9600
C10 H10C 0.9600
C33 H33 0.9300
C33 C34 1.341(6)
C4 C3 1.398(6)
C3 H3 0.9300
C38 H38 0.9300
C26 H26A 0.9700
C26 H26B 0.9700
C26 C27 1.515(6)
C36 H36A 0.9600
C36 H36B 0.9600
C36 H36C 0.9600
C27 H27A 0.9700
C27 H27B 0.9700
C34 H34 0.9300
C22 H22A 0.9600
C22 H22B 0.9600
C22 H22C 0.9600
Cl1 O6 1.395(5)
Cl1 O5 1.422(5)
Cl1 O7 1.390(4)
Cl1 O8 1.395(4)
